data_7111806
loop_
_publ_author_name
'Ritesh Dubey'
'Gautam R. Desiraju'

_publ_section_title
;
 Structural landscape of the 1 : 1 benzoic acid : isonicotinamide
 cocrystal
;
_journal_name_full Chem.Commun.
_journal_page_first 1181
_journal_paper_doi 10.1039/c3cc47955b
_journal_volume 50
_journal_year 2014
_chemical_formula_sum 'C13 H12 F2 N2 O4'
_chemical_formula_weight 298.25
_chemical_name_systematic
; 
 ? 
;
_space_group_IT_number 7
_symmetry_space_group_name_Hall 'P -2yc'
_symmetry_space_group_name_H-M 'P 1 c 1'
_atom_sites_solution_hydrogens geom
_atom_sites_solution_primary direct
_atom_sites_solution_secondary difmap
_audit_creation_method SHELXL-97
_cell_angle_alpha 90.00
_cell_angle_beta 93.614(7)
_cell_angle_gamma 90.00
_cell_formula_units_Z 2
_cell_length_a 3.7357(5)
_cell_length_b 15.625(2)
_cell_length_c 10.9260(14)
_cell_measurement_temperature 150(2)
_cell_volume 636.49(14)
_computing_structure_refinement 'SHELXL-97 (Sheldrick, 1997)'
_computing_structure_solution 'SHELXS-97 (Sheldrick, 1990)'
_diffrn_ambient_temperature 150(2)
_diffrn_measured_fraction_theta_full 0.998
_diffrn_measured_fraction_theta_max 0.998
_diffrn_radiation_monochromator graphite
_diffrn_radiation_source 'fine-focus sealed tube'
_diffrn_radiation_type MoK\a
_diffrn_radiation_wavelength 0.71073
_diffrn_reflns_av_R_equivalents 0.0312
_diffrn_reflns_av_sigmaI/netI 0.0223
_diffrn_reflns_limit_h_max 4
_diffrn_reflns_limit_h_min -4
_diffrn_reflns_limit_k_max 20
_diffrn_reflns_limit_k_min -20
_diffrn_reflns_limit_l_max 14
_diffrn_reflns_limit_l_min -13
_diffrn_reflns_number 6570
_diffrn_reflns_theta_full 27.48
_diffrn_reflns_theta_max 27.48
_diffrn_reflns_theta_min 3.21
_exptl_absorpt_coefficient_mu 0.135
_exptl_absorpt_correction_T_max 0.9840
_exptl_absorpt_correction_T_min 0.9671
_exptl_crystal_density_diffrn 1.556
_exptl_crystal_density_method 'not measured'
_exptl_crystal_F_000 308
_exptl_crystal_size_max 0.25
_exptl_crystal_size_mid 0.20
_exptl_crystal_size_min 0.12
_refine_diff_density_max 0.262
_refine_diff_density_min -0.207
_refine_diff_density_rms 0.040
_refine_ls_abs_structure_details 'Flack H D (1983), Acta Cryst. A39, 876-881'
_refine_ls_abs_structure_Flack -0.3(8)
_refine_ls_extinction_method none
_refine_ls_goodness_of_fit_ref 1.083
_refine_ls_hydrogen_treatment mixed
_refine_ls_matrix_type full
_refine_ls_number_parameters 238
_refine_ls_number_reflns 1465
_refine_ls_number_restraints 2
_refine_ls_restrained_S_all 1.082
_refine_ls_R_factor_all 0.0334
_refine_ls_R_factor_gt 0.0307
_refine_ls_shift/su_max 0.001
_refine_ls_shift/su_mean 0.000
_refine_ls_structure_factor_coef Fsqd
_refine_ls_weighting_details 'calc w=1/[\s^2^(Fo^2^)+(0.0432P)^2^+0.0995P] where P=(Fo^2^+2Fc^2^)/3'
_refine_ls_weighting_scheme calc
_refine_ls_wR_factor_gt 0.0740
_refine_ls_wR_factor_ref 0.0752
_reflns_number_gt 1368
_reflns_number_total 1465
_reflns_threshold_expression >2sigma(I)
_cod_data_source_file c3cc47955b.txt
_cod_data_source_block shelxl
_cod_original_cell_volume 636.47(15)
_cod_database_code 7111806

loop_
_symmetry_equiv_pos_as_xyz
'x, y, z'
'x, -y, z+1/2'

loop_
_atom_site_label
_atom_site_type_symbol
_atom_site_fract_x
_atom_site_fract_y
_atom_site_fract_z
_atom_site_U_iso_or_equiv
_atom_site_adp_type
_atom_site_occupancy
_atom_site_symmetry_multiplicity
_atom_site_calc_flag
C1 C 0.5347(6) 0.09212(15) 0.4089(2) 0.0165(5) Uani 1 1 d
C2 C 0.4689(6) 0.08060(16) 0.2834(2) 0.0209(5) Uani 1 1 d
C3 C 0.4555(6) 0.17091(15) 0.4603(2) 0.0191(5) Uani 1 1 d
C4 C 0.3108(6) 0.23479(15) 0.3847(2) 0.0200(5) Uani 1 1 d
C5 C 0.6988(6) 0.02258(15) 0.4901(2) 0.0186(5) Uani 1 1 d
C6 C 0.3288(7) 0.14820(16) 0.2142(2) 0.0219(5) Uani 1 1 d
N1 N 0.2502(6) 0.22364(12) 0.26334(19) 0.0197(4) Uani 1 1 d
N2 N 0.6520(7) -0.05708(14) 0.4498(2) 0.0243(5) Uani 1 1 d
O3 O 0.8728(5) 0.04053(12) 0.58633(16) 0.0257(4) Uani 1 1 d
C7 C 0.5502(7) 0.50349(17) 0.2370(2) 0.0210(5) Uani 1 1 d
C8 C 0.6201(6) 0.65236(16) 0.2993(2) 0.0191(5) Uani 1 1 d
C9 C 0.7884(6) 0.62586(15) 0.4105(2) 0.0172(5) Uani 1 1 d
C10 C 0.8386(6) 0.53921(16) 0.4364(2) 0.0183(5) Uani 1 1 d
C11 C 0.9178(6) 0.69241(15) 0.5027(2) 0.0186(5) Uani 1 1 d
C12 C 0.5039(6) 0.59062(16) 0.2173(2) 0.0213(5) Uani 1 1 d
C13 C 0.7202(7) 0.48131(16) 0.3478(2) 0.0204(5) Uani 1 1 d
O1 O 0.9194(5) 0.76839(11) 0.47507(18) 0.0271(4) Uani 1 1 d
O2 O 1.0245(5) 0.66164(12) 0.60911(16) 0.0254(4) Uani 1 1 d
F1 F 0.3354(4) 0.61528(10) 0.10919(14) 0.0326(4) Uani 1 1 d
F2 F 0.7733(4) 0.39685(9) 0.37078(15) 0.0297(4) Uani 1 1 d
O4 O 0.2243(6) 0.85193(13) 0.2611(2) 0.0305(4) Uani 1 1 d
H4A H 0.081(10) 0.881(2) 0.219(3) 0.032(9) Uiso 1 1 d
H4B H 0.105(12) 0.830(3) 0.312(4) 0.055(13) Uiso 1 1 d
H8 H 0.589(8) 0.713(2) 0.283(3) 0.025(7) Uiso 1 1 d
H7 H 0.467(8) 0.4654(18) 0.180(3) 0.018(7) Uiso 1 1 d
H2 H 1.094(11) 0.709(3) 0.670(4) 0.060(12) Uiso 1 1 d
H3 H 0.479(9) 0.182(2) 0.545(3) 0.031(8) Uiso 1 1 d
H2B H 0.517(10) -0.071(2) 0.383(3) 0.033(9) Uiso 1 1 d
H6 H 0.270(9) 0.1443(19) 0.128(3) 0.029(8) Uiso 1 1 d
H2A H 0.537(9) 0.0298(19) 0.247(3) 0.027(8) Uiso 1 1 d
H2C H 0.762(9) -0.098(2) 0.489(3) 0.029(8) Uiso 1 1 d
H4 H 0.247(9) 0.292(2) 0.418(3) 0.031(8) Uiso 1 1 d
H10 H 0.956(9) 0.519(2) 0.505(3) 0.031(8) Uiso 1 1 d

loop_
_atom_site_aniso_label
_atom_site_aniso_U_11
_atom_site_aniso_U_22
_atom_site_aniso_U_33
_atom_site_aniso_U_23
_atom_site_aniso_U_13
_atom_site_aniso_U_12
C1 0.0152(10) 0.0159(11) 0.0183(11) 0.0021(9) 0.0008(9) 0.0001(9)
C2 0.0252(13) 0.0197(11) 0.0176(11) -0.0015(10) -0.0001(9) 0.0027(10)
C3 0.0240(12) 0.0176(11) 0.0156(11) -0.0020(9) 0.0002(9) -0.0011(9)
C4 0.0242(12) 0.0153(10) 0.0204(11) -0.0017(9) 0.0006(9) -0.0003(9)
C5 0.0169(11) 0.0201(12) 0.0188(11) 0.0049(9) 0.0014(9) 0.0021(9)
C6 0.0264(12) 0.0237(12) 0.0155(12) -0.0001(10) 0.0000(9) 0.0018(10)
N1 0.0243(10) 0.0171(9) 0.0174(9) 0.0049(8) -0.0018(8) 0.0000(8)
N2 0.0330(11) 0.0155(10) 0.0237(11) 0.0026(9) -0.0040(9) 0.0049(9)
O3 0.0287(9) 0.0261(9) 0.0213(9) 0.0034(7) -0.0061(7) -0.0019(8)
C7 0.0203(11) 0.0228(12) 0.0198(11) -0.0073(10) -0.0002(9) -0.0031(9)
C8 0.0215(11) 0.0175(12) 0.0180(11) 0.0005(9) 0.0002(9) 0.0015(9)
C9 0.0169(10) 0.0191(11) 0.0156(11) -0.0015(9) 0.0021(9) 0.0003(9)
C10 0.0190(11) 0.0185(11) 0.0170(11) 0.0019(9) -0.0012(9) 0.0000(9)
C11 0.0207(11) 0.0166(11) 0.0181(11) -0.0005(9) -0.0011(9) 0.0010(9)
C12 0.0222(12) 0.0269(13) 0.0146(11) 0.0017(9) -0.0012(9) 0.0005(10)
C13 0.0219(12) 0.0174(12) 0.0222(12) 0.0000(9) 0.0039(9) 0.0012(9)
O1 0.0423(10) 0.0148(8) 0.0230(9) 0.0005(7) -0.0073(8) 0.0002(7)
O2 0.0397(10) 0.0181(9) 0.0174(9) -0.0009(7) -0.0067(8) -0.0020(8)
F1 0.0413(9) 0.0353(9) 0.0193(7) 0.0020(7) -0.0128(6) -0.0003(8)
F2 0.0421(9) 0.0135(7) 0.0331(9) -0.0039(6) -0.0022(7) 0.0002(6)
O4 0.0362(11) 0.0281(10) 0.0269(10) 0.0046(9) -0.0014(9) 0.0022(9)

loop_
_atom_type_symbol
_atom_type_description
_atom_type_scat_dispersion_real
_atom_type_scat_dispersion_imag
_atom_type_scat_source
C C 0.0033 0.0016 'International Tables Vol C Tables 4.2.6.8 and 6.1.1.4'
H H 0.0000 0.0000 'International Tables Vol C Tables 4.2.6.8 and 6.1.1.4'
N N 0.0061 0.0033 'International Tables Vol C Tables 4.2.6.8 and 6.1.1.4'
O O 0.0106 0.0060 'International Tables Vol C Tables 4.2.6.8 and 6.1.1.4'
F F 0.0171 0.0103 'International Tables Vol C Tables 4.2.6.8 and 6.1.1.4'

loop_
_geom_angle_atom_site_label_1
_geom_angle_atom_site_label_2
_geom_angle_atom_site_label_3
_geom_angle
C2 C1 C3 118.9(2)
C2 C1 C5 121.8(2)
C3 C1 C5 119.2(2)
C6 C2 C1 118.5(2)
C6 C2 H2A 122(2)
C1 C2 H2A 120(2)
C4 C3 C1 118.8(2)
C4 C3 H3 118(2)
C1 C3 H3 123(2)
N1 C4 C3 122.1(2)
N1 C4 H4 116.6(19)
C3 C4 H4 121.3(19)
O3 C5 N2 123.1(2)
O3 C5 C1 120.7(2)
N2 C5 C1 116.1(2)
N1 C6 C2 122.7(2)
N1 C6 H6 114.2(18)
C2 C6 H6 123.1(18)
C6 N1 C4 118.9(2)
C5 N2 H2B 124(2)
C5 N2 H2C 119(2)
H2B N2 H2C 117(3)
C13 C7 C12 115.5(2)
C13 C7 H7 124.3(18)
C12 C7 H7 120.2(18)
C12 C8 C9 117.9(2)
C12 C8 H8 122.6(18)
C9 C8 H8 119.5(18)
C10 C9 C8 120.9(2)
C10 C9 C11 120.1(2)
C8 C9 C11 119.0(2)
C13 C10 C9 117.5(2)
C13 C10 H10 118(2)
C9 C10 H10 124(2)
O1 C11 O2 125.0(2)
O1 C11 C9 120.7(2)
O2 C11 C9 114.3(2)
F1 C12 C8 118.7(2)
F1 C12 C7 117.4(2)
C8 C12 C7 124.0(2)
F2 C13 C7 117.5(2)
F2 C13 C10 118.2(2)
C7 C13 C10 124.3(2)
C11 O2 H2 112(2)
H4A O4 H4B 105(4)

loop_
_geom_bond_atom_site_label_1
_geom_bond_atom_site_label_2
_geom_bond_distance
C1 C2 1.390(3)
C1 C3 1.393(3)
C1 C5 1.508(3)
C2 C6 1.382(4)
C2 H2A 0.93(3)
C3 C4 1.384(3)
C3 H3 0.94(4)
C4 N1 1.343(3)
C4 H4 0.99(3)
C5 O3 1.234(3)
C5 N2 1.328(3)
C6 N1 1.335(3)
C6 H6 0.95(4)
N2 H2B 0.88(4)
N2 H2C 0.86(3)
C7 C13 1.376(4)
C7 C12 1.387(4)
C7 H7 0.90(3)
C8 C12 1.369(3)
C8 C9 1.395(3)
C8 H8 0.96(3)
C9 C10 1.393(3)
C9 C11 1.506(3)
C10 C13 1.377(3)
C10 H10 0.90(4)
C11 O1 1.225(3)
C11 O2 1.297(3)
C12 F1 1.359(3)
C13 F2 1.355(3)
O2 H2 1.02(4)
O4 H4A 0.82(4)
O4 H4B 0.81(5)
